data_4331244
loop_
_publ_author_name
'Tommy Kenny'
'Simon Lamare'
'Shawkat M. Aly'
'Daniel Fortin'
'Gessie Brisard'
'Pierre D. Harvey'

_publ_section_title
;
 Reduced and Oxidized Forms of the Pt-Organometallic Version of
 Polyaniline
;
_journal_name_full 'Inorganic Chemistry'
_journal_page_first 13081
_journal_page_last 13095
_journal_paper_doi 10.1021/ic300775n
_journal_volume 51
_journal_year 2012
_chemical_formula_sum 'C18 H12 I2 N2'
_chemical_formula_weight 510.1
_chemical_name_systematic
;
 ?
;
_space_group_IT_number 56
_symmetry_cell_setting orthorhombic
_symmetry_space_group_name_Hall '-P 2ac 2bc'
_symmetry_space_group_name_H-M 'P n a a'
_atom_sites_solution_hydrogens geom
_atom_sites_solution_primary direct
_atom_sites_solution_secondary difmap
_audit_conform_dict_location ftp://ftp.iucr.org/pub/cif_core.dic
_audit_conform_dict_name cif_core.dic
_audit_conform_dict_version 2.3
_audit_creation_date 2009-10-30T15:09:24-00:00
_audit_creation_method 'WinGX routine CIF_UPDATE'
_cell_angle_alpha 90
_cell_angle_beta 90
_cell_angle_gamma 90
_cell_formula_units_Z 4
_cell_length_a 5.926(3)
_cell_length_b 7.516(7)
_cell_length_c 37.051(16)
_cell_measurement_reflns_used 20
_cell_measurement_temperature 293(2)
_cell_measurement_theta_max 25
_cell_measurement_theta_min 20
_cell_volume 1650.2(19)
_computing_cell_refinement Difrac
_computing_data_collection Difrac
_computing_data_reduction NRCVAX
_computing_structure_refinement 'SHELXL-97 (Sheldrick, 1997)'
_computing_structure_solution 'SHELXS-97 (Sheldrick, 1997)'
_diffrn_ambient_temperature 293(2)
_diffrn_measured_fraction_theta_full 0.905
_diffrn_measured_fraction_theta_max 0.902
_diffrn_measurement_device_type CAD4
_diffrn_measurement_method Omega
_diffrn_radiation_monochromator graphite
_diffrn_radiation_type MoK\a
_diffrn_radiation_wavelength 0.71073
_diffrn_reflns_av_R_equivalents 0
_diffrn_reflns_av_unetI/netI 0.0586
_diffrn_reflns_limit_h_max 7
_diffrn_reflns_limit_h_min 0
_diffrn_reflns_limit_k_max 9
_diffrn_reflns_limit_k_min 0
_diffrn_reflns_limit_l_max 44
_diffrn_reflns_limit_l_min 0
_diffrn_reflns_number 1393
_diffrn_reflns_theta_full 25.5
_diffrn_reflns_theta_max 25.55
_diffrn_reflns_theta_min 2.2
_diffrn_standards_decay_% 12
_diffrn_standards_interval_count 100
_diffrn_standards_number 1
_exptl_absorpt_coefficient_mu 3.809
_exptl_absorpt_correction_T_max 0.7019
_exptl_absorpt_correction_T_min 0.3945
_exptl_absorpt_correction_type psi-scan
_exptl_absorpt_process_details empirical
_exptl_crystal_colour Black
_exptl_crystal_density_diffrn 2.053
_exptl_crystal_description Plate
_exptl_crystal_F_000 960
_exptl_crystal_size_max 0.3
_exptl_crystal_size_mid 0.3
_exptl_crystal_size_min 0.1
_refine_diff_density_max 1.467
_refine_diff_density_min -2.787
_refine_diff_density_rms 0.221
_refine_ls_extinction_coef 0.0026(9)
_refine_ls_extinction_expression Fc^*^=kFc[1+0.001xFc^2^\l^3^/sin(2\q)]^-1/4^
_refine_ls_extinction_method SHELXL
_refine_ls_goodness_of_fit_ref 0.979
_refine_ls_hydrogen_treatment none
_refine_ls_matrix_type full
_refine_ls_number_parameters 59
_refine_ls_number_reflns 1393
_refine_ls_number_restraints 0
_refine_ls_restrained_S_all 0.979
_refine_ls_R_factor_all 0.1826
_refine_ls_R_factor_gt 0.0834
_refine_ls_shift/su_max 0
_refine_ls_shift/su_mean 0
_refine_ls_structure_factor_coef Fsqd
_refine_ls_weighting_details 'calc w=1/[\s^2^(Fo^2^)+(0.1531P)^2^+0.0000P] where P=(Fo^2^+2Fc^2^)/3'
_refine_ls_weighting_scheme calc
_refine_ls_wR_factor_gt 0.2195
_refine_ls_wR_factor_ref 0.266
_reflns_number_gt 623
_reflns_number_total 1393
_reflns_threshold_expression >2sigma(I)
_cod_data_source_file ic300775n_si_002_01.cif
_cod_data_source_block 2a
_cod_depositor_comments
;
The following automatic conversions were performed:

'_exptl_absorpt_correction_type' value 'Psi-Scan' changed to
'psi-scan' according to the built-in table from CIF Core dictionary
named 'cif_core.dic' version 2.4.1 from 2010-06-29.

Automatic conversion script
Id: cif_fix_values 1891 2012-01-12 08:04:46Z andrius 
;
_cod_original_cell_volume 1650.3(19)
_cod_database_code 4331244

loop_
_symmetry_equiv_pos_as_xyz
'x, y, z'
'-x+1/2, -y, z+1/2'
'x, -y+1/2, -z+1/2'
'-x+1/2, y+1/2, -z'
'-x, -y, -z'
'x-1/2, y, -z-1/2'
'-x, y-1/2, z-1/2'
'x-1/2, -y-1/2, z'

loop_
_atom_site_label
_atom_site_type_symbol
_atom_site_fract_x
_atom_site_fract_y
_atom_site_fract_z
_atom_site_U_iso_or_equiv
_atom_site_adp_type
_atom_site_occupancy
_atom_site_symmetry_multiplicity
_atom_site_calc_flag
_atom_site_refinement_flags
C1 C 0.792(3) 0.0222(18) 0.3332(3) 0.0454(16) Uani 1 1 d .
C2 C 0.864(3) 0.0819(18) 0.3665(3) 0.0454(16) Uani 1 1 d .
H2 H 1.0047 0.1364 0.3677 0.054 Uiso 1 1 calc R
C3 C 0.747(3) 0.0676(18) 0.3975(3) 0.0454(16) Uani 1 1 d .
H3 H 0.8051 0.111 0.4191 0.054 Uiso 1 1 calc R
C4 C 0.534(3) -0.014(2) 0.3965(4) 0.0454(16) Uani 1 1 d .
C5 C 0.457(2) -0.0775(18) 0.3627(3) 0.0454(16) Uani 1 1 d .
H5 H 0.3168 -0.1321 0.3613 0.054 Uiso 1 1 calc R
C6 C 0.584(3) -0.0608(17) 0.3318(3) 0.0454(16) Uani 1 1 d .
H6 H 0.53 -0.105 0.31 0.054 Uiso 1 1 calc R
N7 N 0.391(2) -0.0385(16) 0.4266(3) 0.053(3) Uani 1 1 d .
C8 C 0.444(3) -0.009(2) 0.4630(4) 0.061(3) Uani 1 1 d .
C9 C 0.650(3) -0.080(2) 0.4758(3) 0.061(3) Uani 1 1 d .
H9 H 0.7499 -0.1351 0.4601 0.073 Uiso 1 1 calc R
C10 C 0.299(3) 0.064(2) 0.4867(3) 0.061(3) Uani 1 1 d .
H10 H 0.1611 0.1059 0.4784 0.073 Uiso 1 1 calc R
I1 I 0.9846(2) 0.04050(19) 0.28690(2) 0.0693(7) Uani 1 1 d .

loop_
_atom_site_aniso_label
_atom_site_aniso_U_11
_atom_site_aniso_U_22
_atom_site_aniso_U_33
_atom_site_aniso_U_23
_atom_site_aniso_U_13
_atom_site_aniso_U_12
C1 0.051(4) 0.053(4) 0.032(2) -0.002(3) 0.005(3) -0.015(3)
C2 0.051(4) 0.053(4) 0.032(2) -0.002(3) 0.005(3) -0.015(3)
C3 0.051(4) 0.053(4) 0.032(2) -0.002(3) 0.005(3) -0.015(3)
C4 0.051(4) 0.053(4) 0.032(2) -0.002(3) 0.005(3) -0.015(3)
C5 0.051(4) 0.053(4) 0.032(2) -0.002(3) 0.005(3) -0.015(3)
C6 0.051(4) 0.053(4) 0.032(2) -0.002(3) 0.005(3) -0.015(3)
N7 0.055(8) 0.061(8) 0.043(6) -0.013(5) -0.001(7) 0.003(8)
C8 0.086(9) 0.071(6) 0.026(4) 0.000(4) 0.013(5) 0.007(6)
C9 0.086(9) 0.071(6) 0.026(4) 0.000(4) 0.013(5) 0.007(6)
C10 0.086(9) 0.071(6) 0.026(4) 0.000(4) 0.013(5) 0.007(6)
I1 0.0797(12) 0.0930(12) 0.0353(7) 0.0079(4) 0.0063(6) 0.0003(8)

loop_
_atom_type_symbol
_atom_type_description
_atom_type_scat_dispersion_real
_atom_type_scat_dispersion_imag
_atom_type_scat_source
C C 0.0033 0.0016 'International Tables Vol C Tables 4.2.6.8 and 6.1.1.4'
H H 0 0 'International Tables Vol C Tables 4.2.6.8 and 6.1.1.4'
I I -0.4742 1.8119 'International Tables Vol C Tables 4.2.6.8 and 6.1.1.4'
N N 0.0061 0.0033 'International Tables Vol C Tables 4.2.6.8 and 6.1.1.4'

loop_
_geom_angle_atom_site_label_1
_geom_angle_atom_site_label_2
_geom_angle_atom_site_label_3
_geom_angle
_geom_angle_site_symmetry_3
C2 C1 C6 117.1(13) .
C2 C1 I1 123.6(11) .
C6 C1 I1 119.3(9) .
C3 C2 C1 125.3(15) .
C2 C3 C4 118.5(13) .
C3 C4 N7 125.2(13) .
C3 C4 C5 117.4(13) .
N7 C4 C5 117.3(13) .
C6 C5 C4 122.0(14) .
C5 C6 C1 119.7(13) .
C8 N7 C4 126.9(14) .
C10 C8 N7 123.3(17) .
C10 C8 C9 118.9(14) .
N7 C8 C9 117.3(14) .
C8 C9 C10 118.7(15) 5_656
C8 C10 C9 122.3(17) 5_656

loop_
_geom_bond_atom_site_label_1
_geom_bond_atom_site_label_2
_geom_bond_distance
_geom_bond_site_symmetry_2
C1 C2 1.379(17) .
C1 C6 1.39(2) .
C1 I1 2.065(13) .
C2 C3 1.346(17) .
C3 C4 1.400(19) .
C4 N7 1.414(19) .
C4 C5 1.416(19) .
C5 C6 1.375(18) .
N7 C8 1.403(18) .
C8 C10 1.35(2) .
C8 C9 1.41(2) .
C9 C10 1.426(17) 5_656
C10 C9 1.426(17) 5_656

loop_
_geom_torsion_atom_site_label_1
_geom_torsion_atom_site_label_2
_geom_torsion_atom_site_label_3
_geom_torsion_atom_site_label_4
_geom_torsion
_geom_torsion_site_symmetry_4
C6 C1 C2 C3 -1(2) .
I1 C1 C2 C3 -177.9(12) .
C1 C2 C3 C4 0(2) .
C2 C3 C4 N7 -179.7(14) .
C2 C3 C4 C5 0(2) .
C3 C4 C5 C6 0(2) .
N7 C4 C5 C6 -179.9(13) .
C4 C5 C6 C1 -1(2) .
C2 C1 C6 C5 1(2) .
I1 C1 C6 C5 178.4(11) .
C3 C4 N7 C8 -10(3) .
C5 C4 N7 C8 170.6(14) .
C4 N7 C8 C10 140.6(17) .
C4 N7 C8 C9 -47(2) .
C10 C8 C9 C10 -3(3) 5_656
N7 C8 C9 C10 -175.2(14) 5_656
N7 C8 C10 C9 174.8(15) 5_656
C9 C8 C10 C9 3(3) 5_656
